data_2238083
loop_
_publ_author_name
'Zhang, Jing-Jing'
'Yin, Cai-Xia'
'Huo, Fang-Jun'

_publ_section_title
;
 9,10-Dioxo-9,10-dihydroanthracene-1,4-diyl diacetate
;
_journal_coeditor_code XU5688
_journal_issue 5
_journal_name_full 'Acta Crystallographica Section E'
_journal_page_first o788
_journal_paper_doi 10.1107/S1600536813010635
_journal_volume 69
_journal_year 2013
_chemical_formula_iupac 'C18 H12 O6'
_chemical_formula_moiety 'C18 H12 O6'
_chemical_formula_sum 'C18 H12 O6'
_chemical_formula_weight 324.28
_chemical_name_common 1,4-diacetateanthraquinone
_chemical_name_systematic
;
9,10-Dioxo-9,10-dihydroanthracene-1,4-diyl diacetate
;
_space_group_IT_number 2
_symmetry_cell_setting triclinic
_symmetry_space_group_name_Hall '-P 1'
_symmetry_space_group_name_H-M 'P -1'
_atom_sites_solution_hydrogens geom
_atom_sites_solution_primary direct
_atom_sites_solution_secondary difmap
_audit_creation_method SHELXL-97
_cell_angle_alpha 73.257(16)
_cell_angle_beta 79.986(14)
_cell_angle_gamma 80.770(14)
_cell_formula_units_Z 2
_cell_length_a 8.208(7)
_cell_length_b 9.730(8)
_cell_length_c 9.902(8)
_cell_measurement_reflns_used 1029
_cell_measurement_temperature 296(2)
_cell_measurement_theta_max 25.86
_cell_measurement_theta_min 2.54
_cell_volume 740.6(11)
_computing_cell_refinement 'SAINT (Bruker, 2007)'
_computing_data_collection 'SMART (Bruker, 2007)'
_computing_data_reduction 'SAINT (Bruker, 2007)'
_computing_molecular_graphics 'SHELXTL (Sheldrick, 2008)'
_computing_publication_material 'SHELXTL (Sheldrick, 2008)'
_computing_structure_refinement 'SHELXL97 (Sheldrick, 2008)'
_computing_structure_solution 'SHELXS97 (Sheldrick, 2008)'
_diffrn_ambient_temperature 296(2)
_diffrn_measured_fraction_theta_full 0.998
_diffrn_measured_fraction_theta_max 0.998
_diffrn_measurement_device_type 'Bruker SMART 1000 CCD area-detector'
_diffrn_measurement_method \w
_diffrn_radiation_monochromator graphite
_diffrn_radiation_source 'fine-focus sealed tube'
_diffrn_radiation_type MoK\a
_diffrn_radiation_wavelength 0.71073
_diffrn_reflns_av_R_equivalents 0.0229
_diffrn_reflns_av_sigmaI/netI 0.0463
_diffrn_reflns_limit_h_max 9
_diffrn_reflns_limit_h_min -9
_diffrn_reflns_limit_k_max 9
_diffrn_reflns_limit_k_min -11
_diffrn_reflns_limit_l_max 11
_diffrn_reflns_limit_l_min -8
_diffrn_reflns_number 4006
_diffrn_reflns_theta_full 25.05
_diffrn_reflns_theta_max 25.05
_diffrn_reflns_theta_min 2.17
_diffrn_standards_number 0
_exptl_absorpt_coefficient_mu 0.111
_exptl_absorpt_correction_T_max 0.9869
_exptl_absorpt_correction_T_min 0.9782
_exptl_absorpt_correction_type multi-scan
_exptl_absorpt_process_details '(SADABS; Bruker, 2001)'
_exptl_crystal_colour colorless
_exptl_crystal_density_diffrn 1.454
_exptl_crystal_density_method 'not measured'
_exptl_crystal_description block
_exptl_crystal_F_000 336
_exptl_crystal_size_max 0.20
_exptl_crystal_size_mid 0.15
_exptl_crystal_size_min 0.12
_refine_diff_density_max 0.254
_refine_diff_density_min -0.197
_refine_ls_extinction_method none
_refine_ls_goodness_of_fit_ref 1.005
_refine_ls_hydrogen_treatment constr
_refine_ls_matrix_type full
_refine_ls_number_parameters 219
_refine_ls_number_reflns 2610
_refine_ls_number_restraints 0
_refine_ls_restrained_S_all 1.005
_refine_ls_R_factor_all 0.0872
_refine_ls_R_factor_gt 0.0492
_refine_ls_shift/su_max 0.000
_refine_ls_shift/su_mean 0.000
_refine_ls_structure_factor_coef Fsqd
_refine_ls_weighting_details 'calc w=1/[\s^2^(Fo^2^)+(0.0852P)^2^+0.0000P] where P=(Fo^2^+2Fc^2^)/3'
_refine_ls_weighting_scheme calc
_refine_ls_wR_factor_gt 0.1230
_refine_ls_wR_factor_ref 0.1515
_reflns_number_gt 1616
_reflns_number_total 2610
_reflns_threshold_expression I>2\s(I)
_cod_data_source_file xu5688.cif
_cod_data_source_block I
_cod_original_cell_volume 740.7(10)
_cod_database_code 2238083
_cod_database_fobs_code 2238083

loop_
_symmetry_equiv_pos_as_xyz
'x, y, z'
'-x, -y, -z'

loop_
_atom_site_type_symbol
_atom_site_label
_atom_site_fract_x
_atom_site_fract_y
_atom_site_fract_z
_atom_site_U_iso_or_equiv
_atom_site_adp_type
_atom_site_calc_flag
_atom_site_refinement_flags
_atom_site_occupancy
_atom_site_symmetry_multiplicity
O O1 0.6269(2) 0.7129(2) 0.92996(18) 0.0591(6) Uani d . 1 1
O O2 1.1612(2) 0.4505(2) 0.66625(19) 0.0548(5) Uani d . 1 1
O O3 0.5808(2) 0.92058(19) 0.69178(18) 0.0484(5) Uani d . 1 1
O O4 0.7230(2) 1.0267(2) 0.80172(19) 0.0571(5) Uani d . 1 1
O O5 1.1375(2) 0.6552(2) 0.42121(16) 0.0470(5) Uani d . 1 1
O O6 1.3324(2) 0.7313(2) 0.50884(19) 0.0557(5) Uani d . 1 1
C C1 0.7353(3) 0.6484(3) 0.8615(2) 0.0402(6) Uani d . 1 1
C C2 0.8032(3) 0.4978(3) 0.9257(2) 0.0396(6) Uani d . 1 1
C C3 0.7287(3) 0.4235(3) 1.0597(3) 0.0495(7) Uani d . 1 1
H H3 0.6371 0.4686 1.1067 0.059 Uiso calc R 1 1
C C4 0.7911(4) 0.2837(3) 1.1216(3) 0.0611(8) Uani d . 1 1
H H4 0.7402 0.2340 1.2097 0.073 Uiso calc R 1 1
C C5 0.9294(4) 0.2166(3) 1.0533(3) 0.0622(8) Uani d . 1 1
H H5 0.9717 0.1225 1.0965 0.075 Uiso calc R 1 1
C C6 1.0048(3) 0.2884(3) 0.9218(3) 0.0513(7) Uani d . 1 1
H H6 1.0975 0.2428 0.8765 0.062 Uiso calc R 1 1
C C7 0.9425(3) 0.4288(3) 0.8570(2) 0.0391(6) Uani d . 1 1
C C8 1.0286(3) 0.5067(3) 0.7161(2) 0.0397(6) Uani d . 1 1
C C9 0.9476(3) 0.6507(3) 0.6424(2) 0.0368(6) Uani d . 1 1
C C10 0.8044(3) 0.7199(3) 0.7110(2) 0.0368(6) Uani d . 1 1
C C11 0.7303(3) 0.8527(3) 0.6356(3) 0.0404(6) Uani d . 1 1
C C12 0.7934(3) 0.9195(3) 0.4973(3) 0.0499(7) Uani d . 1 1
H H12 0.7422 1.0084 0.4494 0.060 Uiso calc R 1 1
C C13 0.9328(3) 0.8533(3) 0.4309(3) 0.0499(7) Uani d . 1 1
H H13 0.9762 0.8979 0.3381 0.060 Uiso calc R 1 1
C C14 1.0076(3) 0.7220(3) 0.5014(2) 0.0401(6) Uani d . 1 1
C C15 0.5922(3) 1.0057(3) 0.7771(3) 0.0452(6) Uani d . 1 1
C C16 0.4227(3) 1.0665(3) 0.8308(3) 0.0611(8) Uani d . 1 1
H H16A 0.4327 1.1330 0.8834 0.092 Uiso calc R 1 1
H H16B 0.3629 0.9895 0.8918 0.092 Uiso calc R 1 1
H H16C 0.3634 1.1162 0.7518 0.092 Uiso calc R 1 1
C C17 1.2978(3) 0.6659(3) 0.4340(3) 0.0429(6) Uani d . 1 1
C C18 1.4156(3) 0.5881(3) 0.3400(3) 0.0576(8) Uani d . 1 1
H H18A 1.5278 0.6028 0.3427 0.086 Uiso calc R 1 1
H H18B 1.3903 0.6249 0.2441 0.086 Uiso calc R 1 1
H H18C 1.4044 0.4867 0.3726 0.086 Uiso calc R 1 1

loop_
_atom_site_aniso_label
_atom_site_aniso_U_11
_atom_site_aniso_U_22
_atom_site_aniso_U_33
_atom_site_aniso_U_12
_atom_site_aniso_U_13
_atom_site_aniso_U_23
O1 0.0493(11) 0.0585(13) 0.0589(12) 0.0042(9) 0.0220(9) -0.0221(10)
O2 0.0333(10) 0.0549(12) 0.0680(12) 0.0058(9) 0.0123(8) -0.0209(9)
O3 0.0339(10) 0.0549(12) 0.0566(11) 0.0094(8) 0.0009(8) -0.0273(9)
O4 0.0466(11) 0.0685(14) 0.0596(12) -0.0058(10) 0.0038(9) -0.0296(10)
O5 0.0340(10) 0.0652(12) 0.0453(10) -0.0015(8) 0.0077(7) -0.0302(9)
O6 0.0452(11) 0.0624(13) 0.0653(12) -0.0046(9) -0.0026(9) -0.0298(10)
C1 0.0283(12) 0.0511(16) 0.0434(14) -0.0036(11) 0.0039(10) -0.0219(12)
C2 0.0325(13) 0.0483(16) 0.0408(14) -0.0068(11) -0.0009(10) -0.0178(11)
C3 0.0435(15) 0.0585(19) 0.0464(15) -0.0107(13) 0.0052(11) -0.0182(13)
C4 0.066(2) 0.064(2) 0.0482(16) -0.0156(16) 0.0012(14) -0.0086(14)
C5 0.065(2) 0.0511(19) 0.0637(19) -0.0023(15) -0.0097(15) -0.0069(14)
C6 0.0441(15) 0.0508(18) 0.0564(17) 0.0030(13) -0.0045(12) -0.0162(14)
C7 0.0315(13) 0.0452(15) 0.0429(14) -0.0041(11) -0.0026(10) -0.0171(11)
C8 0.0275(12) 0.0465(15) 0.0486(14) 0.0001(11) -0.0018(10) -0.0226(12)
C9 0.0274(12) 0.0437(15) 0.0425(14) -0.0022(10) 0.0013(10) -0.0213(11)
C10 0.0284(12) 0.0454(15) 0.0397(13) -0.0009(11) 0.0013(10) -0.0215(11)
C11 0.0289(13) 0.0473(16) 0.0471(14) 0.0024(11) 0.0023(10) -0.0240(12)
C12 0.0510(16) 0.0488(16) 0.0455(15) 0.0042(13) -0.0015(12) -0.0140(12)
C13 0.0499(16) 0.0553(18) 0.0388(14) -0.0027(13) 0.0054(11) -0.0125(12)
C14 0.0287(13) 0.0532(17) 0.0416(14) -0.0038(11) 0.0050(10) -0.0238(12)
C15 0.0437(16) 0.0456(16) 0.0422(14) 0.0037(13) 0.0030(11) -0.0152(12)
C16 0.0473(17) 0.067(2) 0.0661(19) 0.0093(15) 0.0079(13) -0.0304(15)
C17 0.0333(14) 0.0476(16) 0.0444(14) 0.0007(12) 0.0014(11) -0.0137(12)
C18 0.0386(15) 0.071(2) 0.0622(18) 0.0051(14) 0.0064(12) -0.0307(15)

loop_
_atom_type_symbol
_atom_type_description
_atom_type_scat_dispersion_real
_atom_type_scat_dispersion_imag
_atom_type_scat_source
C C 0.0033 0.0016 'International Tables Vol C Tables 4.2.6.8 and 6.1.1.4'
H H 0.0000 0.0000 'International Tables Vol C Tables 4.2.6.8 and 6.1.1.4'
O O 0.0106 0.0060 'International Tables Vol C Tables 4.2.6.8 and 6.1.1.4'

loop_
_geom_angle_atom_site_label_1
_geom_angle_atom_site_label_2
_geom_angle_atom_site_label_3
_geom_angle
C15 O3 C11 117.07(19)
C17 O5 C14 118.35(18)
O1 C1 C2 120.6(2)
O1 C1 C10 121.2(2)
C2 C1 C10 118.13(19)
C3 C2 C7 119.3(2)
C3 C2 C1 119.2(2)
C7 C2 C1 121.5(2)
C4 C3 C2 120.0(2)
C4 C3 H3 120.0
C2 C3 H3 120.0
C3 C4 C5 120.4(3)
C3 C4 H4 119.8
C5 C4 H4 119.8
C6 C5 C4 120.4(3)
C6 C5 H5 119.8
C4 C5 H5 119.8
C5 C6 C7 120.0(2)
C5 C6 H6 120.0
C7 C6 H6 120.0
C6 C7 C2 119.9(2)
C6 C7 C8 119.3(2)
C2 C7 C8 120.7(2)
O2 C8 C9 122.9(2)
O2 C8 C7 119.4(2)
C9 C8 C7 117.76(19)
C14 C9 C10 117.6(2)
C14 C9 C8 121.31(19)
C10 C9 C8 121.1(2)
C11 C10 C9 118.8(2)
C11 C10 C1 121.5(2)
C9 C10 C1 119.7(2)
C12 C11 C10 121.9(2)
C12 C11 O3 116.2(2)
C10 C11 O3 121.8(2)
C13 C12 C11 119.5(3)
C13 C12 H12 120.3
C11 C12 H12 120.3
C14 C13 C12 120.1(2)
C14 C13 H13 119.9
C12 C13 H13 119.9
C13 C14 O5 116.3(2)
C13 C14 C9 122.1(2)
O5 C14 C9 121.3(2)
O4 C15 O3 122.9(2)
O4 C15 C16 126.7(2)
O3 C15 C16 110.3(2)
C15 C16 H16A 109.5
C15 C16 H16B 109.5
H16A C16 H16B 109.5
C15 C16 H16C 109.5
H16A C16 H16C 109.5
H16B C16 H16C 109.5
O6 C17 O5 123.0(2)
O6 C17 C18 127.4(2)
O5 C17 C18 109.6(2)
C17 C18 H18A 109.5
C17 C18 H18B 109.5
H18A C18 H18B 109.5
C17 C18 H18C 109.5
H18A C18 H18C 109.5
H18B C18 H18C 109.5

loop_
_geom_bond_atom_site_label_1
_geom_bond_atom_site_label_2
_geom_bond_distance
O1 C1 1.226(3)
O2 C8 1.227(3)
O3 C15 1.365(3)
O3 C11 1.402(3)
O4 C15 1.202(3)
O5 C17 1.366(3)
O5 C14 1.404(3)
O6 C17 1.199(3)
C1 C2 1.478(4)
C1 C10 1.504(3)
C2 C3 1.401(3)
C2 C7 1.403(3)
C3 C4 1.376(4)
C3 H3 0.9300
C4 C5 1.386(4)
C4 H4 0.9300
C5 C6 1.379(4)
C5 H5 0.9300
C6 C7 1.387(3)
C6 H6 0.9300
C7 C8 1.497(3)
C8 C9 1.489(3)
C9 C14 1.409(3)
C9 C10 1.424(3)
C10 C11 1.395(3)
C11 C12 1.384(4)
C12 C13 1.379(3)
C12 H12 0.9300
C13 C14 1.371(4)
C13 H13 0.9300
C15 C16 1.494(3)
C16 H16A 0.9600
C16 H16B 0.9600
C16 H16C 0.9600
C17 C18 1.494(3)
C18 H18A 0.9600
C18 H18B 0.9600
C18 H18C 0.9600

loop_
_geom_hbond_atom_site_label_D
_geom_hbond_atom_site_label_H
_geom_hbond_atom_site_label_A
_geom_hbond_site_symmetry_A
_geom_hbond_distance_DH
_geom_hbond_distance_HA
_geom_hbond_distance_DA
_geom_hbond_angle_DHA
_geom_hbond_publ_flag
C18 H18A O2 2_866 0.96 2.51 3.425(4) 159 y
